data_1559538
loop_
_publ_author_name
'Christensen, A. Norlund'
'O-Reilly, K. P. J.'

_publ_section_title
;
 Superconducting Cuprates and Related Oxides. III. Crystal Structure of
 NdSrBaCu2.88O6.8 and of Nd1.33Ca0.25Ba1.42Cu2.92O6.8
;
_journal_name_full 'Acta Chemica Scandinavica'
_journal_page_first 958
_journal_page_last 960
_journal_paper_doi 10.3891/acta.chem.scand.45-0958
_journal_volume 45
_journal_year 1991
_chemical_formula_sum 'Ba2 Cu2.9 Ho O6.85'
_chemical_formula_weight 733.464
_chemical_name_common
;
HoBa2 Cu2.90O6.85
;
_space_group_IT_number 47
_space_group_name_Hall '-P 2 2'
_space_group_name_H-M_alt 'P m m m'
_symmetry_cell_setting orthorhombic
_symmetry_Int_Tables_number 47
_symmetry_space_group_name_Hall '-P 2 2'
_symmetry_space_group_name_H-M 'P m m m'
_cell_angle_alpha 90.
_cell_angle_beta 90.
_cell_angle_gamma 90.
_cell_formula_units_Z 1
_cell_length_a 3.8273(1)
_cell_length_b 3.8763(2)
_cell_length_c 11.6281(7)
_cell_volume 172.512(14)
_diffrn_ambient_temperature 30
_diffrn_radiation_probe x-ray
_diffrn_radiation_source synchrotron
_diffrn_radiation_wavelength 1.5405
_exptl_absorpt_coefficient_mu 115.711
_exptl_crystal_density_diffrn 7.060
_exptl_crystal_F_000 318
_pd_proc_ls_prof_R_factor 0.088
_pd_proc_ls_prof_wR_expected 0.056
_pd_proc_ls_prof_wR_factor 0.122
_refine_ls_R_I_factor 0.206
_cod_data_source_file Acta-Chem-Scand-1991-45-958-3.cif
_cod_data_source_block 1
_cod_database_code 1559538

loop_
_space_group_symop_id
_space_group_symop_operation_xyz
1 x,y,z
2 -x,-y,z
3 x,-y,-z
4 -x,y,-z
5 -x,-y,-z
6 x,y,-z
7 -x,y,z
8 x,-y,z

loop_
_atom_site_label
_atom_site_type_symbol
_atom_site_thermal_displace_type
_atom_site_fract_x
_atom_site_fract_y
_atom_site_fract_z
_atom_site_occupancy
_atom_site_U_iso_or_equiv
_atom_site_calc_flag
_atom_site_refinement_flags
_atom_site_disorder_assembly
_atom_site_disorder_group
Ho Ho Uiso 0.50000 0.50000 0.50000 1.000 0.010(3) . . . .
Ba Ba Uiso 0.50000 0.50000 0.1817(3) 1.000 0.011(3) . . . .
Cu1 Cu Uiso 0.00000 0.00000 0.00000 0.904(16) 0.015(3) . . . .
Cu2 Cu Uiso 0.00000 0.00000 0.347(7) 1.000 0.005(3) . . . .
O1 O Uiso 0.00000 0.00000 0.143(3) 1.000 0.025(3) . . . .
O2 O Uiso 0.50000 0.00000 0.379(3) 1.000 0.006(3) . . . .
O3 O Uiso 0.00000 0.50000 0.407(3) 1.000 0.006(3) . . . .
O4 O Uiso 0.00000 0.50000 0.00000 0.848(16) 0.025(3) . . . .

loop_
_atom_type_symbol
_atom_type_description
_atom_type_scat_dispersion_real
_atom_type_scat_dispersion_imag
_atom_type_scat_source
Ba Ba -1.0111 8.4636 'S.Brennan & P.L.Cowan (1992).Rev.Sci.Instr.,63,650'
Cu Cu -1.9625 0.5898 'S.Brennan & P.L.Cowan (1992).Rev.Sci.Instr.,63,650'
Ho Ho -14.9593 3.7072 'S.Brennan & P.L.Cowan (1992).Rev.Sci.Instr.,63,650'
O O 0.0495 0.0323 'S.Brennan & P.L.Cowan (1992).Rev.Sci.Instr.,63,650'

loop_
_geom_angle_atom_site_label_1
_geom_angle_atom_site_label_2
_geom_angle_atom_site_label_3
_geom_angle
_geom_angle_site_symmetry_1
_geom_angle_site_symmetry_2
_geom_angle_site_symmetry_3
_geom_angle_publ_flag
Cu2 Ho O2 36.6(4) . . . yes
Cu2 Ho O3 38.6(3) . . . yes
Cu2 Ho Cu2 73.1(8) . . 1_565 yes
Cu2 Ho O2 99.3(11) . . 1_565 yes
Cu2 Ho Cu2 72.1(8) . . 1_655 yes
Cu2 Ho O3 104.1(11) . . 1_655 yes
Cu2 Ho Cu2 113.7(17) . . 1_665 yes
Cu2 Ho Cu2 66.3(17) . . 3_556 yes
Cu2 Ho O2 80.7(11) . . 3_556 yes
Cu2 Ho Cu2 107.9(8) . . 3_566 yes
Cu2 Ho O2 143.5(4) . . 3_566 yes
Cu2 Ho O3 75.9(11) . . 3_566 yes
Cu2 Ho Cu2 106.9(8) . . 3_656 yes
Cu2 Ho Cu2 180.00 . . 3_666 yes
Cu2 Ho O3 141.4(3) . . 3_666 yes
O2 Ho O3 73.2(5) . . . yes
Cu2 Ho O2 99.3(11) 1_565 . . yes
O2 Ho O2 108.0(10) . . 1_565 yes
Cu2 Ho O2 36.6(4) 1_655 . . yes
O2 Ho O3 73.2(5) . . 1_655 yes
Cu2 Ho O2 99.3(11) 1_665 . . yes
Cu2 Ho O2 80.7(11) 3_556 . . yes
O2 Ho O2 72.0(10) . . 3_556 yes
Cu2 Ho O2 143.5(4) 3_566 . . yes
O2 Ho O2 180.00 . . 3_566 yes
O2 Ho O3 106.8(5) . . 3_566 yes
Cu2 Ho O2 80.7(11) 3_656 . . yes
Cu2 Ho O2 143.5(4) 3_666 . . yes
O2 Ho O3 106.8(5) . . 3_666 yes
Cu2 Ho O3 38.6(3) 1_565 . . yes
O2 Ho O3 73.2(5) 1_565 . . yes
Cu2 Ho O3 104.1(11) 1_655 . . yes
O3 Ho O3 121.1(11) . . 1_655 yes
Cu2 Ho O3 104.1(11) 1_665 . . yes
Cu2 Ho O3 75.9(11) 3_556 . . yes
O2 Ho O3 106.8(5) 3_556 . . yes
Cu2 Ho O3 75.9(11) 3_566 . . yes
O2 Ho O3 106.8(5) 3_566 . . yes
O3 Ho O3 58.9(11) . . 3_566 yes
Cu2 Ho O3 141.4(3) 3_656 . . yes
Cu2 Ho O3 141.4(3) 3_666 . . yes
O3 Ho O3 180.00 . . 3_666 yes
Cu2 Ho O2 36.6(4) 1_565 . 1_565 yes
Cu2 Ho Cu2 113.7(17) 1_565 . 1_655 yes
Cu2 Ho O3 104.1(11) 1_565 . 1_655 yes
Cu2 Ho Cu2 72.1(8) 1_565 . 1_665 yes
Cu2 Ho Cu2 107.9(8) 1_565 . 3_556 yes
Cu2 Ho O2 143.5(4) 1_565 . 3_556 yes
Cu2 Ho Cu2 66.3(17) 1_565 . 3_566 yes
Cu2 Ho O2 80.7(11) 1_565 . 3_566 yes
Cu2 Ho O3 75.9(11) 1_565 . 3_566 yes
Cu2 Ho Cu2 180.00 1_565 . 3_656 yes
Cu2 Ho Cu2 106.9(8) 1_565 . 3_666 yes
Cu2 Ho O3 141.4(3) 1_565 . 3_666 yes
Cu2 Ho O2 99.3(11) 1_655 . 1_565 yes
O2 Ho O3 73.2(5) 1_565 . 1_655 yes
Cu2 Ho O2 36.6(4) 1_665 . 1_565 yes
Cu2 Ho O2 143.5(4) 3_556 . 1_565 yes
O2 Ho O2 180.00 1_565 . 3_556 yes
Cu2 Ho O2 80.7(11) 3_566 . 1_565 yes
O2 Ho O2 72.0(10) 1_565 . 3_566 yes
O2 Ho O3 106.8(5) 1_565 . 3_566 yes
Cu2 Ho O2 143.5(4) 3_656 . 1_565 yes
Cu2 Ho O2 80.7(11) 3_666 . 1_565 yes
O2 Ho O3 106.8(5) 1_565 . 3_666 yes
Cu2 Ho O3 38.6(3) 1_655 . 1_655 yes
Cu2 Ho Cu2 73.1(8) 1_655 . 1_665 yes
Cu2 Ho Cu2 106.9(8) 1_655 . 3_556 yes
Cu2 Ho O2 80.7(11) 1_655 . 3_556 yes
Cu2 Ho Cu2 180.00 1_655 . 3_566 yes
Cu2 Ho O2 143.5(4) 1_655 . 3_566 yes
Cu2 Ho O3 141.4(3) 1_655 . 3_566 yes
Cu2 Ho Cu2 66.3(17) 1_655 . 3_656 yes
Cu2 Ho Cu2 107.9(8) 1_655 . 3_666 yes
Cu2 Ho O3 75.9(11) 1_655 . 3_666 yes
Cu2 Ho O3 38.6(3) 1_665 . 1_655 yes
Cu2 Ho O3 141.4(3) 3_556 . 1_655 yes
O2 Ho O3 106.8(5) 3_556 . 1_655 yes
Cu2 Ho O3 141.4(3) 3_566 . 1_655 yes
O2 Ho O3 106.8(5) 3_566 . 1_655 yes
O3 Ho O3 180.00 1_655 . 3_566 yes
Cu2 Ho O3 75.9(11) 3_656 . 1_655 yes
Cu2 Ho O3 75.9(11) 3_666 . 1_655 yes
O3 Ho O3 58.9(11) 1_655 . 3_666 yes
Cu2 Ho Cu2 180.00 1_665 . 3_556 yes
Cu2 Ho O2 143.5(4) 1_665 . 3_556 yes
Cu2 Ho Cu2 106.9(8) 1_665 . 3_566 yes
Cu2 Ho O2 80.7(11) 1_665 . 3_566 yes
Cu2 Ho O3 141.4(3) 1_665 . 3_566 yes
Cu2 Ho Cu2 107.9(8) 1_665 . 3_656 yes
Cu2 Ho Cu2 66.3(17) 1_665 . 3_666 yes
Cu2 Ho O3 75.9(11) 1_665 . 3_666 yes
Cu2 Ho O2 36.6(4) 3_556 . 3_556 yes
Cu2 Ho Cu2 73.1(8) 3_556 . 3_566 yes
Cu2 Ho O2 99.3(11) 3_556 . 3_566 yes
Cu2 Ho O3 38.6(3) 3_556 . 3_566 yes
Cu2 Ho Cu2 72.1(8) 3_556 . 3_656 yes
Cu2 Ho Cu2 113.7(17) 3_556 . 3_666 yes
Cu2 Ho O3 104.1(11) 3_556 . 3_666 yes
Cu2 Ho O2 99.3(11) 3_566 . 3_556 yes
O2 Ho O2 108.0(9) 3_556 . 3_566 yes
O2 Ho O3 73.2(5) 3_556 . 3_566 yes
Cu2 Ho O2 36.6(4) 3_656 . 3_556 yes
Cu2 Ho O2 99.3(11) 3_666 . 3_556 yes
O2 Ho O3 73.2(5) 3_556 . 3_666 yes
Cu2 Ho O2 36.6(4) 3_566 . 3_566 yes
Cu2 Ho O3 38.6(3) 3_566 . 3_566 yes
Cu2 Ho Cu2 113.7(17) 3_566 . 3_656 yes
Cu2 Ho Cu2 72.1(8) 3_566 . 3_666 yes
Cu2 Ho O3 104.1(11) 3_566 . 3_666 yes
O2 Ho O3 73.2(5) 3_566 . 3_566 yes
Cu2 Ho O2 99.3(11) 3_656 . 3_566 yes
Cu2 Ho O2 36.6(4) 3_666 . 3_566 yes
O2 Ho O3 73.2(5) 3_566 . 3_666 yes
Cu2 Ho O3 104.1(11) 3_656 . 3_566 yes
Cu2 Ho O3 104.1(11) 3_666 . 3_566 yes
O3 Ho O3 121.1(11) 3_566 . 3_666 yes
Cu2 Ho Cu2 73.1(8) 3_656 . 3_666 yes
Cu2 Ho O3 38.6(3) 3_656 . 3_666 yes
Cu2 Ho O3 38.6(3) 3_666 . 3_666 yes
O1 Cu1 O1 180.00 . . 3_555 yes
Ho Cu2 O1 123.2(12) . . . yes
Ho Cu2 O2 47.0(12) . . . yes
Ho Cu2 O3 41.8(9) . . . yes
Ho Cu2 Ho 114(2) . . 1_445 yes
Ho Cu2 Ho 72.1(11) . . 1_455 yes
Ho Cu2 O2 118(3) . . 1_455 yes
Ho Cu2 Ho 73.1(12) . . 1_545 yes
Ho Cu2 O3 112(3) . . 1_545 yes
O1 Cu2 O2 101(3) . . . yes
O1 Cu2 O3 110(2) . . . yes
Ho Cu2 O1 123.2(12) 1_445 . . yes
Ho Cu2 O1 123.2(12) 1_455 . . yes
O1 Cu2 O2 101(3) . . 1_455 yes
Ho Cu2 O1 123.2(12) 1_545 . . yes
O1 Cu2 O3 110(2) . . 1_545 yes
O2 Cu2 O3 86.3(12) . . . yes
Ho Cu2 O2 118(3) 1_445 . . yes
Ho Cu2 O2 118(3) 1_455 . . yes
O2 Cu2 O2 158(5) . . 1_455 yes
Ho Cu2 O2 47.0(12) 1_545 . . yes
O2 Cu2 O3 86.3(12) . . 1_545 yes
Ho Cu2 O3 112(3) 1_445 . . yes
Ho Cu2 O3 41.8(9) 1_455 . . yes
O2 Cu2 O3 86.3(12) 1_455 . . yes
Ho Cu2 O3 112(3) 1_545 . . yes
O3 Cu2 O3 140(5) . . 1_545 yes
Ho Cu2 Ho 73.1(12) 1_445 . 1_455 yes
Ho Cu2 O2 47.0(12) 1_445 . 1_455 yes
Ho Cu2 Ho 72.1(11) 1_445 . 1_545 yes
Ho Cu2 O3 41.8(9) 1_445 . 1_545 yes
Ho Cu2 O2 47.0(12) 1_455 . 1_455 yes
Ho Cu2 Ho 114(2) 1_455 . 1_545 yes
Ho Cu2 O3 112(3) 1_455 . 1_545 yes
Ho Cu2 O2 118(3) 1_545 . 1_455 yes
O2 Cu2 O3 86.3(12) 1_455 . 1_545 yes
Ho Cu2 O3 41.8(9) 1_545 . 1_545 yes
Cu1 O1 Cu2 180.00(1) . . . yes
Cu1 O1 Cu2 180.00 2_555 . . yes
Cu1 O1 Cu2 180.00 3_555 . . yes
Cu1 O1 Cu2 180.00 4_555 . . yes
Cu1 O1 Cu2 180.00 5_555 . . yes
Ho O2 Cu2 96.4(15) . . . yes
Ho O2 Ho 108.0(14) . . 1_545 yes
Ho O2 Cu2 96.4(15) . . 1_655 yes
Ho O2 Cu2 96.4(15) 1_545 . . yes
Cu2 O2 Cu2 158(4) . . 1_655 yes
Ho O2 Cu2 96.4(15) 1_545 . 1_655 yes
Ho O3 Cu2 99.6(10) . . . yes
Ho O3 Ho 121.1(16) . . 1_455 yes
Ho O3 Cu2 99.6(10) . . 1_565 yes
Ho O3 Cu2 99.6(10) 1_455 . . yes
Cu2 O3 Cu2 140(4) . . 1_565 yes
Ho O3 Cu2 99.6(10) 1_455 . 1_565 yes

loop_
_geom_bond_atom_site_label_1
_geom_bond_atom_site_label_2
_geom_bond_distance
_geom_bond_site_symmetry_1
_geom_bond_site_symmetry_2
_geom_bond_publ_flag
Ho Cu2 3.25(4) . . yes
Ho O2 2.40(2) . . yes
Ho O3 2.198(17) . . yes
Ho Cu2 3.25(4) . 1_565 yes
Ho O2 2.40(2) . 1_565 yes
Ho Cu2 3.25(4) . 1_655 yes
Ho O3 2.198(17) . 1_655 yes
Ho Cu2 3.25(4) . 1_665 yes
Ho Cu2 3.25(5) . 3_556 yes
Ho O2 2.40(2) . 3_556 yes
Ho Cu2 3.25(5) . 3_566 yes
Ho O2 2.40(2) . 3_566 yes
Ho O3 2.198(17) . 3_566 yes
Ho Cu2 3.25(5) . 3_656 yes
Ho Cu2 3.25(5) . 3_666 yes
Ho O3 2.198(17) . 3_666 yes
Cu1 O1 1.66(3) . . yes
Cu1 O1 1.66(3) . 3_555 yes
Cu2 O1 2.37(9) . . yes
Cu2 O2 1.950(16) . . yes
Cu2 O3 2.06(3) . . yes
Cu2 O2 1.950(16) . 1_455 yes
Cu2 O3 2.06(3) . 1_545 yes

loop_
_geom_torsion_atom_site_label_1
_geom_torsion_atom_site_label_2
_geom_torsion_atom_site_label_3
_geom_torsion_atom_site_label_4
_geom_torsion
_geom_torsion_site_symmetry_1
_geom_torsion_site_symmetry_2
_geom_torsion_site_symmetry_3
_geom_torsion_site_symmetry_4
_geom_torsion_publ_flag
O2 Ho Cu2 O1 -72.7(19) . . . . no
O2 Ho Cu2 O3 -156(3) . . . . no
O3 Ho Cu2 O1 82.9(19) . . . . no
O3 Ho Cu2 O2 156(3) . . . . no
O3 Ho O2 Cu2 -16(2) . . . . no
O2 Ho O3 Cu2 15(2) . . . . no
O1 Cu2 O2 Ho 125.5(8) . . . . no
O3 Cu2 O2 Ho 16(2) . . . . no
O1 Cu2 O3 Ho -118.0(10) . . . . no
O2 Cu2 O3 Ho -18(3) . . . . no
